data_2231919
loop_
_publ_author_name
'Ghaemi, Akbar'
'Rayati, Saeed'
'Elahi, Ehsan'
'Ng, Seik Weng'
'Tiekink, Edward R. T.'

_publ_section_title
;
 {5,5'-Dimethoxy-2,2'-[1,1'-(2,2-dimethylpropane-1,3-diyldinitrilo)diethylidyne]diphenolato-\k^4^<i>O</i>,<i>N</i>,<i>N</i>',<i>O</i>'}copper(II)
 monohydrate
;
_journal_issue 10
_journal_name_full 'Acta Crystallographica Section E'
_journal_page_first m1445
_journal_page_last m1446
_journal_paper_doi 10.1107/S160053681103889X
_journal_volume 67
_journal_year 2011
_chemical_formula_iupac '[Cu (C23 H28 N2 O4)], H2 O'
_chemical_formula_moiety 'C23 H28 Cu N2 O4, H2 O'
_chemical_formula_sum 'C23 H30 Cu N2 O5'
_chemical_formula_weight 478.03
_chemical_name_systematic
;
{5,5'-Dimethoxy-2,2'-[1,1'-(2,2-dimethylpropane-1,3-diyldinitrilo)\
diethylidyne]diphenolato-\k^4^<i>O</i>,<i>N</i>,<i>N</i>',\
<i>O</i>'}copper(II) monohydrate
;
_space_group_IT_number 2
_symmetry_cell_setting triclinic
_symmetry_space_group_name_Hall '-P 1'
_symmetry_space_group_name_H-M 'P -1'
_atom_sites_solution_hydrogens geom
_atom_sites_solution_primary direct
_atom_sites_solution_secondary difmap
_audit_creation_method SHELXL-97
_cell_angle_alpha 106.699(7)
_cell_angle_beta 99.823(5)
_cell_angle_gamma 100.035(6)
_cell_formula_units_Z 2
_cell_length_a 10.4721(7)
_cell_length_b 10.8023(9)
_cell_length_c 10.8487(7)
_cell_measurement_reflns_used 5694
_cell_measurement_temperature 294(2)
_cell_measurement_theta_max 29.3307
_cell_measurement_theta_min 2.3374
_cell_volume 1125.37(15)
_computing_cell_refinement 'CrysAlis PRO (Agilent, 2010)'
_computing_data_collection 'CrysAlis PRO (Agilent, 2010)'
_computing_data_reduction 'CrysAlis PRO (Agilent, 2010)'
_computing_molecular_graphics
;
ORTEP-3 (Farrugia, 1997) and DIAMOND (Brandenburg, 2006)
;
_computing_publication_material 'publCIF (Westrip, 2010)'
_computing_structure_refinement 'SHELXL97 (Sheldrick, 2008)'
_computing_structure_solution 'SHELXS97 (Sheldrick, 2008)'
_diffrn_ambient_temperature 294(2)
_diffrn_detector_area_resol_mean 10.4041
_diffrn_measured_fraction_theta_full 0.973
_diffrn_measured_fraction_theta_max 0.973
_diffrn_measurement_device_type 'Agilent SuperNova Dual diffractometer with Atlas detector'
_diffrn_measurement_method '\w scan'
_diffrn_radiation_monochromator Mirror
_diffrn_radiation_source 'SuperNova (Mo) X-ray Source'
_diffrn_radiation_type MoK\a
_diffrn_radiation_wavelength 0.71073
_diffrn_reflns_av_R_equivalents 0.0241
_diffrn_reflns_av_sigmaI/netI 0.0359
_diffrn_reflns_limit_h_max 13
_diffrn_reflns_limit_h_min -12
_diffrn_reflns_limit_k_max 13
_diffrn_reflns_limit_k_min -14
_diffrn_reflns_limit_l_max 11
_diffrn_reflns_limit_l_min -14
_diffrn_reflns_number 11143
_diffrn_reflns_theta_full 27.50
_diffrn_reflns_theta_max 27.50
_diffrn_reflns_theta_min 2.50
_diffrn_standards_decay_% 0
_diffrn_standards_interval_count 0
_diffrn_standards_interval_time 0
_diffrn_standards_number 0
_exptl_absorpt_coefficient_mu 1.007
_exptl_absorpt_correction_T_max 1.000
_exptl_absorpt_correction_T_min 0.64252
_exptl_absorpt_correction_type multi-scan
_exptl_absorpt_process_details '(CrysAlis PRO; Agilent, 2010)'
_exptl_crystal_colour dark-brown
_exptl_crystal_density_diffrn 1.411
_exptl_crystal_density_method 'not measured'
_exptl_crystal_description block
_exptl_crystal_F_000 502
_exptl_crystal_size_max 0.40
_exptl_crystal_size_mid 0.40
_exptl_crystal_size_min 0.20
_refine_diff_density_max 0.258
_refine_diff_density_min -0.468
_refine_ls_extinction_method none
_refine_ls_goodness_of_fit_ref 0.985
_refine_ls_hydrogen_treatment constr
_refine_ls_matrix_type full
_refine_ls_number_parameters 285
_refine_ls_number_reflns 5034
_refine_ls_number_restraints 6
_refine_ls_restrained_S_all 0.989
_refine_ls_R_factor_all 0.0468
_refine_ls_R_factor_gt 0.0371
_refine_ls_shift/su_max 0.002
_refine_ls_shift/su_mean 0.000
_refine_ls_structure_factor_coef Fsqd
_refine_ls_weighting_details 'calc w=1/[\s^2^(Fo^2^)+(0.0531P)^2^+0.3861P] where P=(Fo^2^+2Fc^2^)/3'
_refine_ls_weighting_scheme calc
_refine_ls_wR_factor_gt 0.0949
_refine_ls_wR_factor_ref 0.1051
_reflns_number_gt 4332
_reflns_number_total 5034
_reflns_threshold_expression I>2\s(I)
_cod_data_source_file hg5100.cif
_cod_data_source_block I
_cod_original_cell_volume 1125.37(14)
_cod_original_sg_symbol_H-M ' P -1'
_cod_database_code 2231919
_cod_database_fobs_code 2231919

loop_
_symmetry_equiv_pos_as_xyz
'x, y, z'
'-x, -y, -z'

loop_
_atom_site_type_symbol
_atom_site_label
_atom_site_fract_x
_atom_site_fract_y
_atom_site_fract_z
_atom_site_U_iso_or_equiv
_atom_site_adp_type
_atom_site_calc_flag
_atom_site_refinement_flags
_atom_site_occupancy
_atom_site_symmetry_multiplicity
Cu Cu 0.48963(3) 0.47337(3) 0.24182(2) 0.04175(11) Uani d . 1 1
O O1 0.04084(19) -0.0426(2) -0.1635(2) 0.0746(6) Uani d . 1 1
O O2 0.40205(16) 0.30214(16) 0.12419(15) 0.0519(4) Uani d . 1 1
O O3 0.62185(18) 0.39699(17) 0.30882(16) 0.0580(5) Uani d . 1 1
O O4 0.96607(19) 0.3235(2) 0.60237(19) 0.0702(5) Uani d . 1 1
O O1w 0.5646(3) 0.1173(3) 0.1144(3) 0.1143(10) Uani d U 1 1
H H1w 0.4956 0.1403 0.0867 0.171 Uiso d R 1 1
H H2w 0.6121 0.1815 0.1794 0.171 Uiso d R 1 1
N N1 0.40191(19) 0.55577(19) 0.12292(18) 0.0440(4) Uani d . 1 1
N N2 0.54285(18) 0.63414(17) 0.39652(18) 0.0404(4) Uani d . 1 1
C C1 0.2881(2) 0.2697(2) 0.0363(2) 0.0429(5) Uani d . 1 1
C C2 0.2249(2) 0.1342(2) -0.0152(2) 0.0472(5) Uani d . 1 1
H H2 0.2638 0.0743 0.0155 0.057 Uiso calc R 1 1
C C3 0.1068(2) 0.0873(3) -0.1098(2) 0.0553(6) Uani d . 1 1
C C4 0.0476(3) 0.1766(3) -0.1551(3) 0.0685(8) Uani d . 1 1
H H4 -0.0329 0.1462 -0.2182 0.082 Uiso calc R 1 1
C C5 0.1076(3) 0.3079(3) -0.1070(3) 0.0607(7) Uani d . 1 1
H H5 0.0664 0.3657 -0.1392 0.073 Uiso calc R 1 1
C C6 0.2299(2) 0.3623(2) -0.0100(2) 0.0461(5) Uani d . 1 1
C C7 0.0998(3) -0.1364(3) -0.1189(3) 0.0780(9) Uani d . 1 1
H H7A 0.0449 -0.2245 -0.1647 0.117 Uiso calc R 1 1
H H7B 0.1071 -0.1161 -0.0255 0.117 Uiso calc R 1 1
H H7C 0.1869 -0.1317 -0.1367 0.117 Uiso calc R 1 1
C C8 0.2965(2) 0.5025(3) 0.0267(2) 0.0481(6) Uani d . 1 1
C C9 0.2384(3) 0.5809(3) -0.0542(3) 0.0696(8) Uani d . 1 1
H H9A 0.2902 0.6711 -0.0212 0.104 Uiso d R 1 1
H H9B 0.1480 0.5795 -0.0475 0.104 Uiso d R 1 1
H H9C 0.2401 0.5420 -0.1452 0.104 Uiso d R 1 1
C C10 0.4828(3) 0.6911(2) 0.1535(2) 0.0520(6) Uani d . 1 1
H H10A 0.4573 0.7230 0.0801 0.062 Uiso calc R 1 1
H H10B 0.5759 0.6882 0.1623 0.062 Uiso calc R 1 1
C C11 0.4675(3) 0.7898(2) 0.2811(3) 0.0511(6) Uani d . 1 1
C C12 0.3407(3) 0.8406(3) 0.2542(3) 0.0714(8) Uani d . 1 1
H H12A 0.3482 0.8891 0.1932 0.107 Uiso calc R 1 1
H H12B 0.3301 0.8980 0.3358 0.107 Uiso calc R 1 1
H H12C 0.2646 0.7665 0.2170 0.107 Uiso calc R 1 1
C C13 0.5910(3) 0.9054(3) 0.3299(3) 0.0732(8) Uani d . 1 1
H H13A 0.5994 0.9441 0.2615 0.110 Uiso calc R 1 1
H H13B 0.6688 0.8732 0.3519 0.110 Uiso calc R 1 1
H H13C 0.5822 0.9713 0.4070 0.110 Uiso calc R 1 1
C C14 0.4513(2) 0.7208(2) 0.3848(2) 0.0456(5) Uani d . 1 1
H H14A 0.4652 0.7883 0.4703 0.055 Uiso calc R 1 1
H H14B 0.3604 0.6681 0.3623 0.055 Uiso calc R 1 1
C C15 0.6363(2) 0.6611(2) 0.5039(2) 0.0434(5) Uani d . 1 1
C C16 0.6651(3) 0.7919(2) 0.6149(3) 0.0632(7) Uani d . 1 1
H H16A 0.6322 0.8562 0.5812 0.095 Uiso calc R 1 1
H H16B 0.7596 0.8230 0.6508 0.095 Uiso calc R 1 1
H H16C 0.6218 0.7794 0.6831 0.095 Uiso calc R 1 1
C C17 0.7159(2) 0.5667(2) 0.5215(2) 0.0423(5) Uani d . 1 1
C C18 0.8061(3) 0.5949(3) 0.6445(2) 0.0564(6) Uani d . 1 1
H H18 0.8115 0.6730 0.7120 0.068 Uiso calc R 1 1
C C19 0.8854(3) 0.5134(3) 0.6686(3) 0.0635(7) Uani d . 1 1
H H19 0.9418 0.5351 0.7516 0.076 Uiso calc R 1 1
C C20 0.8819(2) 0.3976(3) 0.5691(2) 0.0508(6) Uani d . 1 1
C C21 0.7941(2) 0.3632(2) 0.4486(2) 0.0459(5) Uani d . 1 1
H H21 0.7917 0.2854 0.3822 0.055 Uiso calc R 1 1
C C22 0.7074(2) 0.4443(2) 0.4242(2) 0.0425(5) Uani d . 1 1
C C23 0.9685(3) 0.2051(4) 0.5051(3) 0.0800(9) Uani d . 1 1
H H23A 1.0308 0.1625 0.5422 0.120 Uiso calc R 1 1
H H23B 0.9951 0.2259 0.4315 0.120 Uiso calc R 1 1
H H23C 0.8812 0.1465 0.4754 0.120 Uiso calc R 1 1

loop_
_atom_site_aniso_label
_atom_site_aniso_U_11
_atom_site_aniso_U_22
_atom_site_aniso_U_33
_atom_site_aniso_U_12
_atom_site_aniso_U_13
_atom_site_aniso_U_23
Cu 0.04730(18) 0.04062(18) 0.03637(16) 0.01857(13) 0.00166(12) 0.01100(12)
O1 0.0582(11) 0.0691(13) 0.0700(12) 0.0033(10) -0.0159(10) 0.0074(10)
O2 0.0550(9) 0.0437(9) 0.0456(9) 0.0209(8) -0.0136(7) 0.0063(7)
O3 0.0669(11) 0.0539(10) 0.0417(8) 0.0319(9) -0.0107(8) 0.0014(7)
O4 0.0647(12) 0.0861(14) 0.0622(11) 0.0343(11) -0.0056(9) 0.0297(11)
O1w 0.0964(18) 0.0788(16) 0.153(2) 0.0434(14) -0.0017(17) 0.0207(17)
N1 0.0504(10) 0.0491(11) 0.0414(9) 0.0236(9) 0.0130(8) 0.0198(8)
N2 0.0443(10) 0.0368(9) 0.0434(9) 0.0130(8) 0.0108(8) 0.0154(8)
C1 0.0449(12) 0.0550(13) 0.0294(9) 0.0224(10) 0.0044(9) 0.0110(9)
C2 0.0471(12) 0.0536(14) 0.0371(11) 0.0195(11) 0.0007(9) 0.0099(10)
C3 0.0486(13) 0.0643(16) 0.0437(12) 0.0144(12) 0.0010(10) 0.0087(12)
C4 0.0521(15) 0.087(2) 0.0535(15) 0.0173(15) -0.0137(12) 0.0185(15)
C5 0.0559(15) 0.0807(19) 0.0504(14) 0.0302(14) -0.0010(12) 0.0283(14)
C6 0.0480(12) 0.0607(15) 0.0348(10) 0.0256(11) 0.0063(9) 0.0178(10)
C7 0.0662(18) 0.0586(17) 0.086(2) 0.0091(15) -0.0071(16) 0.0059(16)
C8 0.0545(13) 0.0627(15) 0.0400(11) 0.0308(12) 0.0133(10) 0.0251(11)
C9 0.0762(19) 0.079(2) 0.0666(17) 0.0324(16) 0.0040(14) 0.0419(16)
C10 0.0565(14) 0.0581(15) 0.0553(14) 0.0217(12) 0.0194(11) 0.0313(12)
C11 0.0610(14) 0.0421(12) 0.0596(14) 0.0211(11) 0.0165(12) 0.0242(11)
C12 0.087(2) 0.0629(17) 0.0770(19) 0.0444(16) 0.0179(16) 0.0274(15)
C13 0.084(2) 0.0560(16) 0.081(2) 0.0073(15) 0.0165(17) 0.0320(15)
C14 0.0522(13) 0.0409(12) 0.0482(12) 0.0187(10) 0.0169(10) 0.0136(10)
C15 0.0487(12) 0.0373(11) 0.0406(11) 0.0041(10) 0.0098(10) 0.0113(9)
C16 0.086(2) 0.0412(13) 0.0514(14) 0.0139(13) 0.0024(13) 0.0066(11)
C17 0.0414(11) 0.0394(11) 0.0411(11) 0.0037(9) 0.0021(9) 0.0136(9)
C18 0.0568(14) 0.0482(14) 0.0470(13) 0.0036(12) -0.0092(11) 0.0069(11)
C19 0.0554(15) 0.0667(17) 0.0531(14) 0.0070(13) -0.0161(12) 0.0173(13)
C20 0.0406(12) 0.0599(15) 0.0524(13) 0.0119(11) 0.0003(10) 0.0252(12)
C21 0.0434(12) 0.0536(14) 0.0422(11) 0.0174(10) 0.0060(9) 0.0169(10)
C22 0.0400(11) 0.0478(12) 0.0378(11) 0.0098(10) 0.0018(9) 0.0157(9)
C23 0.082(2) 0.099(2) 0.077(2) 0.056(2) 0.0146(17) 0.0381(19)

loop_
_atom_type_symbol
_atom_type_description
_atom_type_scat_dispersion_real
_atom_type_scat_dispersion_imag
_atom_type_scat_source
C C 0.0033 0.0016 'International Tables Vol C Tables 4.2.6.8 and 6.1.1.4'
H H 0.0000 0.0000 'International Tables Vol C Tables 4.2.6.8 and 6.1.1.4'
N N 0.0061 0.0033 'International Tables Vol C Tables 4.2.6.8 and 6.1.1.4'
O O 0.0106 0.0060 'International Tables Vol C Tables 4.2.6.8 and 6.1.1.4'
Cu Cu 0.3201 1.2651 'International Tables Vol C Tables 4.2.6.8 and 6.1.1.4'

loop_
_geom_angle_atom_site_label_1
_geom_angle_atom_site_label_2
_geom_angle_atom_site_label_3
_geom_angle
O3 Cu O2 87.70(7)
O3 Cu N2 93.30(7)
O2 Cu N2 161.99(8)
O3 Cu N1 156.09(8)
O2 Cu N1 91.13(7)
N2 Cu N1 95.08(8)
C3 O1 C7 117.2(2)
C1 O2 Cu 126.53(14)
C22 O3 Cu 128.03(15)
C20 O4 C23 118.3(2)
H1w O1w H2w 107.4
C8 N1 C10 123.47(19)
C8 N1 Cu 128.32(17)
C10 N1 Cu 108.06(14)
C15 N2 C14 121.92(19)
C15 N2 Cu 127.82(15)
C14 N2 Cu 109.93(14)
O2 C1 C2 116.13(19)
O2 C1 C6 124.1(2)
C2 C1 C6 119.7(2)
C3 C2 C1 121.7(2)
C3 C2 H2 119.1
C1 C2 H2 119.1
O1 C3 C2 124.5(2)
O1 C3 C4 116.1(2)
C2 C3 C4 119.4(3)
C5 C4 C3 119.7(2)
C5 C4 H4 120.1
C3 C4 H4 120.1
C4 C5 C6 123.6(2)
C4 C5 H5 118.2
C6 C5 H5 118.2
C5 C6 C1 115.8(2)
C5 C6 C8 120.7(2)
C1 C6 C8 123.2(2)
O1 C7 H7A 109.5
O1 C7 H7B 109.5
H7A C7 H7B 109.5
O1 C7 H7C 109.5
H7A C7 H7C 109.5
H7B C7 H7C 109.5
N1 C8 C6 121.1(2)
N1 C8 C9 122.0(2)
C6 C8 C9 116.9(2)
C8 C9 H9A 109.4
C8 C9 H9B 109.4
H9A C9 H9B 109.5
C8 C9 H9C 109.6
H9A C9 H9C 109.5
H9B C9 H9C 109.5
N1 C10 C11 113.23(19)
N1 C10 H10A 108.9
C11 C10 H10A 108.9
N1 C10 H10B 108.9
C11 C10 H10B 108.9
H10A C10 H10B 107.7
C13 C11 C14 111.8(2)
C13 C11 C10 107.4(2)
C14 C11 C10 110.41(18)
C13 C11 C12 110.3(2)
C14 C11 C12 106.3(2)
C10 C11 C12 110.7(2)
C11 C12 H12A 109.5
C11 C12 H12B 109.5
H12A C12 H12B 109.5
C11 C12 H12C 109.5
H12A C12 H12C 109.5
H12B C12 H12C 109.5
C11 C13 H13A 109.5
C11 C13 H13B 109.5
H13A C13 H13B 109.5
C11 C13 H13C 109.5
H13A C13 H13C 109.5
H13B C13 H13C 109.5
N2 C14 C11 114.24(18)
N2 C14 H14A 108.7
C11 C14 H14A 108.7
N2 C14 H14B 108.7
C11 C14 H14B 108.7
H14A C14 H14B 107.6
N2 C15 C17 121.6(2)
N2 C15 C16 120.9(2)
C17 C15 C16 117.5(2)
C15 C16 H16A 109.5
C15 C16 H16B 109.5
H16A C16 H16B 109.5
C15 C16 H16C 109.5
H16A C16 H16C 109.5
H16B C16 H16C 109.5
C22 C17 C18 116.3(2)
C22 C17 C15 124.43(19)
C18 C17 C15 119.3(2)
C19 C18 C17 123.1(2)
C19 C18 H18 118.5
C17 C18 H18 118.5
C18 C19 C20 119.9(2)
C18 C19 H19 120.1
C20 C19 H19 120.1
O4 C20 C21 124.7(2)
O4 C20 C19 115.5(2)
C21 C20 C19 119.7(2)
C20 C21 C22 120.9(2)
C20 C21 H21 119.6
C22 C21 H21 119.6
O3 C22 C21 115.4(2)
O3 C22 C17 124.6(2)
C21 C22 C17 119.95(19)
O4 C23 H23A 109.5
O4 C23 H23B 109.5
H23A C23 H23B 109.5
O4 C23 H23C 109.5
H23A C23 H23C 109.5
H23B C23 H23C 109.5

loop_
_geom_bond_atom_site_label_1
_geom_bond_atom_site_label_2
_geom_bond_distance
_geom_bond_publ_flag
Cu O2 1.8825(16) y
Cu O3 1.8776(15) y
Cu N1 1.9597(17) y
Cu N2 1.9524(18) y
O1 C3 1.358(3) ?
O1 C7 1.428(3) ?
O2 C1 1.316(3) ?
O3 C22 1.312(3) ?
O4 C20 1.361(3) ?
O4 C23 1.412(4) ?
O1w H1w 0.8400 ?
O1w H2w 0.8400 ?
N1 C8 1.296(3) ?
N1 C10 1.469(3) ?
N2 C15 1.310(3) ?
N2 C14 1.466(3) ?
C1 C2 1.400(3) ?
C1 C6 1.421(3) ?
C2 C3 1.374(3) ?
C2 H2 0.9300 ?
C3 C4 1.390(4) ?
C4 C5 1.353(4) ?
C4 H4 0.9300 ?
C5 C6 1.420(3) ?
C5 H5 0.9300 ?
C6 C8 1.459(4) ?
C7 H7A 0.9600 ?
C7 H7B 0.9600 ?
C7 H7C 0.9600 ?
C8 C9 1.511(3) ?
C9 H9A 0.9600 ?
C9 H9B 0.9600 ?
C9 H9C 0.9600 ?
C10 C11 1.538(3) ?
C10 H10A 0.9700 ?
C10 H10B 0.9700 ?
C11 C13 1.528(4) ?
C11 C14 1.535(3) ?
C11 C12 1.538(3) ?
C12 H12A 0.9600 ?
C12 H12B 0.9600 ?
C12 H12C 0.9600 ?
C13 H13A 0.9600 ?
C13 H13B 0.9600 ?
C13 H13C 0.9600 ?
C14 H14A 0.9700 ?
C14 H14B 0.9700 ?
C15 C17 1.458(3) ?
C15 C16 1.512(3) ?
C16 H16A 0.9600 ?
C16 H16B 0.9600 ?
C16 H16C 0.9600 ?
C17 C22 1.412(3) ?
C17 C18 1.414(3) ?
C18 C19 1.359(4) ?
C18 H18 0.9300 ?
C19 C20 1.387(4) ?
C19 H19 0.9300 ?
C20 C21 1.373(3) ?
C21 C22 1.411(3) ?
C21 H21 0.9300 ?
C23 H23A 0.9600 ?
C23 H23B 0.9600 ?
C23 H23C 0.9600 ?

loop_
_geom_hbond_atom_site_label_D
_geom_hbond_atom_site_label_H
_geom_hbond_atom_site_label_A
_geom_hbond_site_symmetry_A
_geom_hbond_distance_DH
_geom_hbond_distance_HA
_geom_hbond_distance_DA
_geom_hbond_angle_DHA
O1w H1w O2 . 0.84 2.12 2.832(3) 142
O1w H2w O3 . 0.84 2.32 3.035(3) 143
C7 H7c O1w 2_655 0.96 2.55 3.476(5) 163
C16 H16c O2 2_666 0.96 2.52 3.409(3) 153
C14 H14b Cg1 2_666 0.97 2.62 3.426(2) 141

loop_
_geom_torsion_atom_site_label_1
_geom_torsion_atom_site_label_2
_geom_torsion_atom_site_label_3
_geom_torsion_atom_site_label_4
_geom_torsion
O3 Cu O2 C1 178.8(2)
N2 Cu O2 C1 85.3(3)
N1 Cu O2 C1 -25.1(2)
O2 Cu O3 C22 -158.8(2)
N2 Cu O3 C22 3.2(2)
N1 Cu O3 C22 113.6(2)
O3 Cu N1 C8 104.7(3)
O2 Cu N1 C8 17.8(2)
N2 Cu N1 C8 -145.2(2)
O3 Cu N1 C10 -70.8(2)
O2 Cu N1 C10 -157.67(15)
N2 Cu N1 C10 39.26(15)
O3 Cu N2 C15 -2.6(2)
O2 Cu N2 C15 90.1(3)
N1 Cu N2 C15 -160.20(19)
O3 Cu N2 C14 -176.04(14)
O2 Cu N2 C14 -83.4(2)
N1 Cu N2 C14 26.38(15)
Cu O2 C1 C2 -163.66(16)
Cu O2 C1 C6 18.1(3)
O2 C1 C2 C3 -178.5(2)
C6 C1 C2 C3 -0.2(3)
C7 O1 C3 C2 -0.8(4)
C7 O1 C3 C4 179.8(3)
C1 C2 C3 O1 -180.0(2)
C1 C2 C3 C4 -0.6(4)
O1 C3 C4 C5 -179.7(3)
C2 C3 C4 C5 0.9(4)
C3 C4 C5 C6 -0.4(5)
C4 C5 C6 C1 -0.3(4)
C4 C5 C6 C8 173.1(3)
O2 C1 C6 C5 178.8(2)
C2 C1 C6 C5 0.7(3)
O2 C1 C6 C8 5.6(3)
C2 C1 C6 C8 -172.6(2)
C10 N1 C8 C6 172.0(2)
Cu N1 C8 C6 -2.9(3)
C10 N1 C8 C9 -6.9(4)
Cu N1 C8 C9 178.26(18)
C5 C6 C8 N1 174.0(2)
C1 C6 C8 N1 -13.1(3)
C5 C6 C8 C9 -7.1(3)
C1 C6 C8 C9 165.8(2)
C8 N1 C10 C11 108.3(3)
Cu N1 C10 C11 -76.0(2)
N1 C10 C11 C13 158.1(2)
N1 C10 C11 C14 36.0(3)
N1 C10 C11 C12 -81.4(2)
C15 N2 C14 C11 113.8(2)
Cu N2 C14 C11 -72.3(2)
C13 C11 C14 N2 -75.8(3)
C10 C11 C14 N2 43.7(3)
C12 C11 C14 N2 163.8(2)
C14 N2 C15 C17 172.1(2)
Cu N2 C15 C17 -0.6(3)
C14 N2 C15 C16 -7.6(3)
Cu N2 C15 C16 179.70(18)
N2 C15 C17 C22 4.5(4)
C16 C15 C17 C22 -175.7(2)
N2 C15 C17 C18 -173.7(2)
C16 C15 C17 C18 6.0(3)
C22 C17 C18 C19 2.6(4)
C15 C17 C18 C19 -179.0(2)
C17 C18 C19 C20 1.4(4)
C23 O4 C20 C21 2.8(4)
C23 O4 C20 C19 -179.3(3)
C18 C19 C20 O4 179.2(2)
C18 C19 C20 C21 -2.9(4)
O4 C20 C21 C22 178.0(2)
C19 C20 C21 C22 0.3(4)
Cu O3 C22 C21 178.78(16)
Cu O3 C22 C17 -0.6(4)
C20 C21 C22 O3 -175.6(2)
C20 C21 C22 C17 3.9(4)
C18 C17 C22 O3 174.3(2)
C15 C17 C22 O3 -4.0(4)
C18 C17 C22 C21 -5.1(3)
C15 C17 C22 C21 176.6(2)
